data_4304640
loop_
_publ_author_name
'Juan Forni\'es'
'Ana Garc\'ia'
'Elena Lalinde'
'M. Teresa Moreno'

_publ_section_title
;
Luminescent One- And Two-Dimensional Extended Structures and a Loosely
Associated Dimer Based on Platinum(II)-Thallium(I) Backbones
;
_journal_name_full 'Inorganic Chemistry'
_journal_page_first 3651
_journal_page_last 3660
_journal_paper_doi 10.1021/ic702180c
_journal_volume 47
_journal_year 2008
_chemical_formula_sum 'C36 H21 F10 N O P Pt Tl'
_chemical_formula_weight 1103.97
_chemical_name_common ana189n
_chemical_name_systematic
;
 ?
;
_space_group_IT_number 2
_symmetry_cell_setting triclinic
_symmetry_space_group_name_Hall '-P 1'
_symmetry_space_group_name_H-M 'P -1'
_atom_sites_solution_hydrogens geom
_atom_sites_solution_primary direct
_atom_sites_solution_secondary difmap
_cell_angle_alpha 66.3250(10)
_cell_angle_beta 75.2750(10)
_cell_angle_gamma 69.3390(10)
_cell_formula_units_Z 2
_cell_length_a 10.3190(2)
_cell_length_b 13.0280(2)
_cell_length_c 15.4547(2)
_cell_measurement_reflns_used 7859
_cell_measurement_temperature 173.0(10)
_cell_volume 1765.02(5)
_computing_cell_refinement 'HKL Scalepack (Otwinowski & Minor 1997)'
_computing_data_collection 'Collect (Nonius BV, 1997-2000)'
_computing_data_reduction 'HKL Denzo and Scalepack (Otwinowski & Minor 1997)'
_computing_structure_refinement 'SHELXL-97 (Sheldrick, 1997)'
_diffrn_ambient_temperature 173.0(10)
_diffrn_measured_fraction_theta_full 0.996
_diffrn_measured_fraction_theta_max 0.996
_diffrn_measurement_device '95mm CCD camera on \k-goniostat'
_diffrn_measurement_device_type KappaCCD
_diffrn_measurement_method CCD
_diffrn_orient_matrix_type 'by Nonius Collect from scalepack cell'
_diffrn_orient_matrix_UB_11 0.0561254
_diffrn_orient_matrix_UB_12 0.0392107
_diffrn_orient_matrix_UB_13 0.0137467
_diffrn_orient_matrix_UB_21 -0.0283829
_diffrn_orient_matrix_UB_22 0.0706241
_diffrn_orient_matrix_UB_23 -0.0570869
_diffrn_orient_matrix_UB_31 -0.0834214
_diffrn_orient_matrix_UB_32 0.0333352
_diffrn_orient_matrix_UB_33 0.0403896
_diffrn_radiation_monochromator graphite
_diffrn_radiation_type MoK\a
_diffrn_radiation_wavelength 0.71073
_diffrn_reflns_av_R_equivalents 0
_diffrn_reflns_av_unetI/netI 0.0548
_diffrn_reflns_limit_h_max 13
_diffrn_reflns_limit_h_min 0
_diffrn_reflns_limit_k_max 17
_diffrn_reflns_limit_k_min -15
_diffrn_reflns_limit_l_max 20
_diffrn_reflns_limit_l_min -19
_diffrn_reflns_number 8421
_diffrn_reflns_theta_full 27.91
_diffrn_reflns_theta_max 27.91
_diffrn_reflns_theta_min 2.73
_exptl_absorpt_coefficient_mu 8.646
_exptl_absorpt_correction_type none
_exptl_crystal_colour colourless
_exptl_crystal_density_diffrn 2.077
_exptl_crystal_density_method 'not measured'
_exptl_crystal_description block
_exptl_crystal_F_000 1032
_exptl_crystal_size_max 0.35
_exptl_crystal_size_mid 0.15
_exptl_crystal_size_min 0.05
_refine_diff_density_max 1.513
_refine_diff_density_min -3.203
_refine_diff_density_rms 0.218
_refine_ls_extinction_method none
_refine_ls_goodness_of_fit_ref 1.005
_refine_ls_hydrogen_treatment constr
_refine_ls_matrix_type full
_refine_ls_number_parameters 462
_refine_ls_number_reflns 8421
_refine_ls_number_restraints 0
_refine_ls_restrained_S_all 1.005
_refine_ls_R_factor_all 0.0627
_refine_ls_R_factor_gt 0.0392
_refine_ls_shift/su_max 0.002
_refine_ls_shift/su_mean 0
_refine_ls_structure_factor_coef Fsqd
_refine_ls_weighting_details 'calc w=1/[\s^2^(Fo^2^)+(0.0552P)^2^+0.0000P] where P=(Fo^2^+2Fc^2^)/3'
_refine_ls_weighting_scheme calc
_refine_ls_wR_factor_gt 0.086
_refine_ls_wR_factor_ref 0.0943
_reflns_number_gt 6410
_reflns_number_total 8421
_reflns_threshold_expression >2sigma(I)
_cod_data_source_file ic702180c-file001_4.cif
_cod_data_source_block complex{6.(CH3COCH3)}2
_cod_depositor_comments
;
The following automatic conversions were performed:
'_symmetry_cell_setting' value 'Triclinic' changed to 'triclinic'
according to '/home/saulius/struct/CIF-dictionaries/cif_core.dic'
dictionary named 'cif_core.dic' version 2.4.1 from 2010-06-29.

Automatic conversion script
Id: cif_fix_enum 1527 2010-12-29 10:47:43Z saulius 
;
_cod_database_code 4304640

loop_
_symmetry_equiv_pos_as_xyz
'x, y, z'
'-x, -y, -z'

loop_
_atom_site_label
_atom_site_type_symbol
_atom_site_fract_x
_atom_site_fract_y
_atom_site_fract_z
_atom_site_U_iso_or_equiv
_atom_site_adp_type
_atom_site_occupancy
_atom_site_symmetry_multiplicity
_atom_site_calc_flag
_atom_site_refinement_flags
_atom_site_disorder_assembly
_atom_site_disorder_group
Pt1 Pt 0.79162(2) 0.917088(18) 0.732288(14) 0.01760(7) Uani 1 1 d . . .
Tl1 Tl 1.10971(2) 0.87492(2) 0.680982(16) 0.02570(8) Uani 1 1 d . . .
P1 P 0.80760(15) 0.74369(12) 0.72077(10) 0.0187(3) Uani 1 1 d . . .
N1 N 0.8307(5) 1.0380(4) 0.5097(3) 0.0250(12) Uani 1 1 d . . .
C33 C 0.8184(5) 0.9926(5) 0.5900(4) 0.0199(12) Uani 1 1 d . . .
C1 C 0.7799(6) 0.6325(5) 0.8284(4) 0.0237(13) Uani 1 1 d . . .
C2 C 0.7473(6) 0.5608(5) 0.9019(4) 0.0242(13) Uani 1 1 d . . .
C3 C 0.7064(6) 0.4756(5) 0.9887(4) 0.0245(13) Uani 1 1 d . . .
C4 C 0.6396(8) 0.5047(6) 1.0674(5) 0.049(2) Uani 1 1 d . . .
H4 H 0.6249 0.58 1.066 0.059 Uiso 1 1 calc R . .
C5 C 0.5934(9) 0.4242(7) 1.1491(5) 0.056(2) Uani 1 1 d . . .
H5 H 0.5466 0.446 1.2017 0.067 Uiso 1 1 calc R . .
C6 C 0.6156(7) 0.3154(7) 1.1529(5) 0.047(2) Uani 1 1 d . . .
H6 H 0.5848 0.2615 1.2083 0.056 Uiso 1 1 calc R . .
C7 C 0.6840(9) 0.2824(7) 1.0750(6) 0.060(2) Uani 1 1 d . . .
H7 H 0.6998 0.2064 1.078 0.072 Uiso 1 1 calc R . .
C8 C 0.7289(8) 0.3628(6) 0.9929(5) 0.0454(19) Uani 1 1 d . . .
H8 H 0.7745 0.341 0.9401 0.054 Uiso 1 1 calc R . .
C9 C 0.9768(6) 0.6761(5) 0.6649(4) 0.0213(12) Uani 1 1 d . . .
C10 C 1.0769(7) 0.5855(6) 0.7178(5) 0.0358(16) Uani 1 1 d . . .
H10 H 1.0562 0.5535 0.7836 0.043 Uiso 1 1 calc R . .
C11 C 1.2061(7) 0.5431(7) 0.6734(6) 0.049(2) Uani 1 1 d . . .
H11 H 1.2727 0.4819 0.7091 0.058 Uiso 1 1 calc R . .
C12 C 1.2375(7) 0.5901(6) 0.5769(5) 0.0437(19) Uani 1 1 d . . .
H12 H 1.325 0.5603 0.5469 0.052 Uiso 1 1 calc R . .
C13 C 1.1402(7) 0.6814(6) 0.5240(5) 0.0396(17) Uani 1 1 d . . .
H13 H 1.1631 0.7139 0.4585 0.047 Uiso 1 1 calc R . .
C14 C 1.0102(6) 0.7252(5) 0.5661(4) 0.0300(15) Uani 1 1 d . . .
H14 H 0.9448 0.7868 0.5297 0.036 Uiso 1 1 calc R . .
C15 C 0.6805(6) 0.7552(5) 0.6526(4) 0.0203(12) Uani 1 1 d . . .
C16 C 0.6850(7) 0.6591(5) 0.6320(5) 0.0317(15) Uani 1 1 d . . .
H16 H 0.7568 0.5903 0.6498 0.038 Uiso 1 1 calc R . .
C17 C 0.5825(7) 0.6660(6) 0.5848(5) 0.0385(17) Uani 1 1 d . . .
H17 H 0.5854 0.6016 0.5715 0.046 Uiso 1 1 calc R . .
C18 C 0.4749(7) 0.7698(6) 0.5573(4) 0.0331(15) Uani 1 1 d . . .
H18 H 0.4055 0.7742 0.5265 0.04 Uiso 1 1 calc R . .
C19 C 0.4724(7) 0.8656(6) 0.5762(4) 0.0310(15) Uani 1 1 d . . .
H19 H 0.4024 0.9352 0.5564 0.037 Uiso 1 1 calc R . .
C20 C 0.5737(6) 0.8590(5) 0.6246(4) 0.0231(13) Uani 1 1 d . . .
H20 H 0.5702 0.9234 0.6381 0.028 Uiso 1 1 calc R . .
C21 C 0.7518(6) 0.8517(5) 0.8777(4) 0.0234(13) Uani 1 1 d . . .
C22 C 0.6177(6) 0.8792(5) 0.9245(4) 0.0263(14) Uani 1 1 d . . .
C23 C 0.5826(7) 0.8417(6) 1.0215(4) 0.0318(15) Uani 1 1 d . . .
C24 C 0.6862(7) 0.7724(6) 1.0781(4) 0.0335(16) Uani 1 1 d . . .
C25 C 0.8222(7) 0.7410(6) 1.0358(4) 0.0339(16) Uani 1 1 d . . .
C26 C 0.8512(6) 0.7787(5) 0.9382(4) 0.0252(13) Uani 1 1 d . . .
C27 C 0.7668(6) 1.0752(5) 0.7442(4) 0.0222(13) Uani 1 1 d . . .
C28 C 0.6623(6) 1.1750(5) 0.7062(4) 0.0255(13) Uani 1 1 d . . .
C29 C 0.6453(7) 1.2816(5) 0.7112(5) 0.0372(18) Uani 1 1 d . . .
C30 C 0.7331(8) 1.2928(5) 0.7579(5) 0.0404(18) Uani 1 1 d . . .
C31 C 0.8385(7) 1.1976(6) 0.7977(5) 0.0352(16) Uani 1 1 d . . .
C32 C 0.8522(6) 1.0915(5) 0.7913(4) 0.0273(14) Uani 1 1 d . . .
F22 F 0.5104(4) 0.9478(4) 0.8715(3) 0.0444(11) Uani 1 1 d . . .
F23 F 0.4477(4) 0.8699(4) 1.0616(3) 0.0538(12) Uani 1 1 d . . .
F24 F 0.6552(5) 0.7352(4) 1.1730(3) 0.0517(12) Uani 1 1 d . . .
F25 F 0.9226(5) 0.6716(4) 1.0919(3) 0.0583(13) Uani 1 1 d . . .
F26 F 0.9851(4) 0.7435(4) 0.9016(3) 0.0445(11) Uani 1 1 d . . .
F28 F 0.5703(4) 1.1690(3) 0.6605(3) 0.0372(9) Uani 1 1 d . . .
F29 F 0.5427(4) 1.3766(3) 0.6707(3) 0.0511(12) Uani 1 1 d . . .
F30 F 0.7192(5) 1.3970(3) 0.7630(3) 0.0661(14) Uani 1 1 d . . .
F31 F 0.9267(5) 1.2069(4) 0.8439(3) 0.0564(12) Uani 1 1 d . . .
F32 F 0.9589(4) 0.9998(3) 0.8326(3) 0.0352(9) Uani 1 1 d . . .
O1 O 1.1320(6) 1.1007(4) 0.6382(3) 0.0498(13) Uani 1 1 d . . .
C34 C 1.2695(9) 1.0685(8) 0.7529(6) 0.062(2) Uani 1 1 d . . .
H34A H 1.2168 1.0783 0.8113 0.092 Uiso 1 1 calc R . .
H34B H 1.3529 1.0918 0.7397 0.092 Uiso 1 1 calc R . .
H34C H 1.294 0.988 0.7587 0.092 Uiso 1 1 calc R . .
C35 C 1.1840(7) 1.1418(6) 0.6740(5) 0.0386(17) Uani 1 1 d . . .
C36 C 1.1614(10) 1.2694(7) 0.6422(6) 0.069(3) Uani 1 1 d . . .
H36A H 1.25 1.286 0.6234 0.103 Uiso 1 1 calc R . .
H36B H 1.1105 1.2971 0.6936 0.103 Uiso 1 1 calc R . .
H36C H 1.1089 1.3079 0.5891 0.103 Uiso 1 1 calc R . .

loop_
_atom_site_aniso_label
_atom_site_aniso_U_11
_atom_site_aniso_U_22
_atom_site_aniso_U_33
_atom_site_aniso_U_23
_atom_site_aniso_U_13
_atom_site_aniso_U_12
Pt1 0.01846(12) 0.01816(12) 0.01295(12) -0.00228(9) -0.00158(8) -0.00536(9)
Tl1 0.02298(13) 0.02978(14) 0.02044(13) -0.00325(10) -0.00269(10) -0.00934(10)
P1 0.0203(7) 0.0179(7) 0.0139(7) -0.0005(6) -0.0026(6) -0.0062(6)
N1 0.026(3) 0.027(3) 0.015(3) 0.000(2) -0.001(2) -0.008(2)
C33 0.015(3) 0.022(3) 0.022(3) -0.008(3) -0.002(2) -0.004(2)
C1 0.025(3) 0.025(3) 0.026(3) -0.010(3) -0.005(3) -0.011(3)
C2 0.030(3) 0.023(3) 0.016(3) 0.001(2) -0.005(2) -0.011(3)
C3 0.024(3) 0.027(3) 0.019(3) 0.000(3) -0.005(2) -0.011(2)
C4 0.070(6) 0.034(4) 0.038(4) -0.009(3) 0.007(4) -0.020(4)
C5 0.072(6) 0.063(6) 0.018(4) -0.004(4) 0.017(4) -0.027(5)
C6 0.037(4) 0.043(5) 0.035(4) 0.017(3) -0.003(3) -0.016(3)
C7 0.073(6) 0.028(4) 0.068(6) 0.007(4) -0.013(5) -0.027(4)
C8 0.064(5) 0.030(4) 0.038(4) -0.004(3) -0.003(4) -0.020(4)
C9 0.023(3) 0.017(3) 0.021(3) -0.004(2) -0.001(2) -0.006(2)
C10 0.033(4) 0.031(4) 0.029(4) 0.001(3) -0.010(3) -0.002(3)
C11 0.028(4) 0.045(5) 0.054(5) -0.011(4) -0.007(3) 0.006(3)
C12 0.029(4) 0.043(4) 0.057(5) -0.024(4) 0.014(3) -0.013(3)
C13 0.042(4) 0.039(4) 0.031(4) -0.013(3) 0.014(3) -0.015(3)
C14 0.029(3) 0.028(3) 0.024(3) -0.004(3) 0.003(3) -0.008(3)
C15 0.017(3) 0.020(3) 0.017(3) -0.001(2) 0.001(2) -0.007(2)
C16 0.033(4) 0.025(3) 0.040(4) -0.011(3) -0.011(3) -0.008(3)
C17 0.048(4) 0.034(4) 0.040(4) -0.007(3) -0.014(3) -0.021(3)
C18 0.037(4) 0.041(4) 0.025(3) 0.002(3) -0.013(3) -0.024(3)
C19 0.028(3) 0.030(4) 0.028(4) 0.005(3) -0.007(3) -0.015(3)
C20 0.023(3) 0.021(3) 0.025(3) -0.004(2) -0.002(2) -0.011(2)
C21 0.032(3) 0.022(3) 0.015(3) -0.005(2) -0.003(3) -0.009(3)
C22 0.032(3) 0.021(3) 0.019(3) -0.002(2) -0.002(3) -0.006(3)
C23 0.035(4) 0.033(4) 0.021(3) -0.007(3) 0.005(3) -0.010(3)
C24 0.045(4) 0.034(4) 0.018(3) -0.007(3) 0.004(3) -0.015(3)
C25 0.041(4) 0.037(4) 0.020(3) -0.002(3) -0.012(3) -0.011(3)
C26 0.027(3) 0.032(3) 0.013(3) -0.003(3) -0.005(2) -0.007(3)
C27 0.023(3) 0.020(3) 0.012(3) -0.003(2) 0.004(2) 0.000(2)
C28 0.033(3) 0.019(3) 0.018(3) -0.002(2) 0.005(3) -0.012(3)
C29 0.045(4) 0.021(3) 0.023(4) 0.001(3) 0.015(3) -0.005(3)
C30 0.059(5) 0.018(3) 0.039(4) -0.011(3) 0.011(4) -0.016(3)
C31 0.045(4) 0.040(4) 0.029(4) -0.019(3) 0.006(3) -0.020(3)
C32 0.027(3) 0.026(3) 0.024(3) -0.008(3) 0.002(3) -0.006(3)
F22 0.026(2) 0.054(3) 0.030(2) -0.0031(19) -0.0041(17) 0.0019(18)
F23 0.044(2) 0.057(3) 0.035(2) -0.013(2) 0.0225(19) -0.006(2)
F24 0.071(3) 0.061(3) 0.0131(19) -0.0007(19) 0.0011(19) -0.026(2)
F25 0.051(3) 0.077(3) 0.024(2) 0.011(2) -0.0183(19) -0.015(2)
F26 0.023(2) 0.057(3) 0.026(2) 0.0018(19) -0.0017(16) -0.0010(18)
F28 0.029(2) 0.039(2) 0.032(2) -0.0044(17) -0.0123(16) 0.0004(17)
F29 0.052(3) 0.023(2) 0.046(3) -0.0013(18) 0.003(2) 0.0079(18)
F30 0.100(4) 0.026(2) 0.071(3) -0.024(2) 0.005(3) -0.019(2)
F31 0.062(3) 0.060(3) 0.074(3) -0.045(3) -0.008(2) -0.022(2)
F32 0.035(2) 0.036(2) 0.039(2) -0.0172(18) -0.0114(17) -0.0052(17)
O1 0.070(4) 0.046(3) 0.036(3) -0.005(2) -0.013(3) -0.025(3)
C34 0.058(5) 0.061(6) 0.081(7) -0.024(5) -0.029(5) -0.022(4)
C35 0.040(4) 0.045(4) 0.027(4) -0.007(3) 0.001(3) -0.017(3)
C36 0.110(8) 0.047(5) 0.057(6) -0.008(4) -0.020(5) -0.037(5)

loop_
_atom_type_symbol
_atom_type_description
_atom_type_scat_dispersion_real
_atom_type_scat_dispersion_imag
_atom_type_scat_source
Pt Pt -1.7033 8.3905 'International Tables Vol C Tables 4.2.6.8 and 6.1.1.4'
Tl Tl -2.8358 9.6688 'International Tables Vol C Tables 4.2.6.8 and 6.1.1.4'
P P 0.1023 0.0942 'International Tables Vol C Tables 4.2.6.8 and 6.1.1.4'
N N 0.0061 0.0033 'International Tables Vol C Tables 4.2.6.8 and 6.1.1.4'
F F 0.0171 0.0103 'International Tables Vol C Tables 4.2.6.8 and 6.1.1.4'
O O 0.0106 0.006 'International Tables Vol C Tables 4.2.6.8 and 6.1.1.4'
C C 0.0033 0.0016 'International Tables Vol C Tables 4.2.6.8 and 6.1.1.4'
H H 0 0 'International Tables Vol C Tables 4.2.6.8 and 6.1.1.4'

loop_
_geom_angle_atom_site_label_1
_geom_angle_atom_site_label_2
_geom_angle_atom_site_label_3
_geom_angle
_geom_angle_site_symmetry_1
_geom_angle_site_symmetry_3
_geom_angle_publ_flag
C33 Pt1 C21 175.5(2) . . ?
C33 Pt1 C27 89.0(2) . . ?
C21 Pt1 C27 87.6(2) . . ?
C33 Pt1 P1 91.62(16) . . ?
C21 Pt1 P1 91.60(16) . . ?
C27 Pt1 P1 177.21(16) . . ?
C33 Pt1 Tl1 76.14(15) . . ?
C21 Pt1 Tl1 106.96(17) . . ?
C27 Pt1 Tl1 91.58(16) . . ?
P1 Pt1 Tl1 91.21(4) . . ?
N1 Tl1 Pt1 108.57(10) 2_776 . ?
C1 P1 C15 102.8(3) . . ?
C1 P1 C9 103.5(3) . . ?
C15 P1 C9 105.3(3) . . ?
C1 P1 Pt1 116.0(2) . . ?
C15 P1 Pt1 113.44(19) . . ?
C9 P1 Pt1 114.4(2) . . ?
C33 N1 Tl1 172.9(4) . 2_776 ?
N1 C33 Pt1 178.1(5) . . ?
C2 C1 P1 173.7(5) . . ?
C1 C2 C3 179.0(7) . . ?
C4 C3 C8 118.4(6) . . ?
C4 C3 C2 121.2(6) . . ?
C8 C3 C2 120.3(6) . . ?
C3 C4 C5 121.0(7) . . ?
C3 C4 H4 119.5 . . ?
C5 C4 H4 119.5 . . ?
C6 C5 C4 120.3(7) . . ?
C6 C5 H5 119.9 . . ?
C4 C5 H5 119.9 . . ?
C5 C6 C7 120.3(7) . . ?
C5 C6 H6 119.8 . . ?
C7 C6 H6 119.8 . . ?
C8 C7 C6 119.6(7) . . ?
C8 C7 H7 120.2 . . ?
C6 C7 H7 120.2 . . ?
C7 C8 C3 120.3(7) . . ?
C7 C8 H8 119.9 . . ?
C3 C8 H8 119.9 . . ?
C10 C9 C14 119.4(5) . . ?
C10 C9 P1 122.1(5) . . ?
C14 C9 P1 118.2(4) . . ?
C11 C10 C9 120.1(6) . . ?
C11 C10 H10 119.9 . . ?
C9 C10 H10 119.9 . . ?
C12 C11 C10 120.3(6) . . ?
C12 C11 H11 119.9 . . ?
C10 C11 H11 119.9 . . ?
C11 C12 C13 120.1(6) . . ?
C11 C12 H12 119.9 . . ?
C13 C12 H12 119.9 . . ?
C14 C13 C12 121.0(6) . . ?
C14 C13 H13 119.5 . . ?
C12 C13 H13 119.5 . . ?
C13 C14 C9 119.1(6) . . ?
C13 C14 H14 120.5 . . ?
C9 C14 H14 120.5 . . ?
C16 C15 C20 119.8(6) . . ?
C16 C15 P1 120.2(4) . . ?
C20 C15 P1 119.9(5) . . ?
C17 C16 C15 120.1(6) . . ?
C17 C16 H16 119.9 . . ?
C15 C16 H16 119.9 . . ?
C16 C17 C18 120.1(6) . . ?
C16 C17 H17 120 . . ?
C18 C17 H17 120 . . ?
C19 C18 C17 119.6(6) . . ?
C19 C18 H18 120.2 . . ?
C17 C18 H18 120.2 . . ?
C18 C19 C20 120.7(6) . . ?
C18 C19 H19 119.7 . . ?
C20 C19 H19 119.7 . . ?
C19 C20 C15 119.7(6) . . ?
C19 C20 H20 120.2 . . ?
C15 C20 H20 120.2 . . ?
C26 C21 C22 113.8(5) . . ?
C26 C21 Pt1 125.2(4) . . ?
C22 C21 Pt1 121.1(4) . . ?
F22 C22 C23 116.5(5) . . ?
F22 C22 C21 118.7(5) . . ?
C23 C22 C21 124.8(6) . . ?
F23 C23 C22 121.0(6) . . ?
F23 C23 C24 120.1(5) . . ?
C22 C23 C24 118.9(6) . . ?
F24 C24 C23 120.2(6) . . ?
F24 C24 C25 120.7(6) . . ?
C23 C24 C25 119.2(6) . . ?
F25 C25 C26 121.7(6) . . ?
F25 C25 C24 118.7(5) . . ?
C26 C25 C24 119.6(6) . . ?
F26 C26 C25 116.6(5) . . ?
F26 C26 C21 119.7(5) . . ?
C25 C26 C21 123.7(6) . . ?
C28 C27 C32 113.9(5) . . ?
C28 C27 Pt1 122.7(5) . . ?
C32 C27 Pt1 123.4(4) . . ?
F28 C28 C29 116.9(6) . . ?
F28 C28 C27 119.2(5) . . ?
C29 C28 C27 123.9(6) . . ?
F29 C29 C30 119.3(6) . . ?
F29 C29 C28 121.0(7) . . ?
C30 C29 C28 119.7(6) . . ?
F30 C30 C29 120.7(7) . . ?
F30 C30 C31 119.7(7) . . ?
C29 C30 C31 119.6(6) . . ?
F31 C31 C30 120.6(6) . . ?
F31 C31 C32 120.4(6) . . ?
C30 C31 C32 119.0(7) . . ?
F32 C32 C31 116.3(6) . . ?
F32 C32 C27 119.8(5) . . ?
C31 C32 C27 123.8(6) . . ?
C35 C34 H34A 109.5 . . ?
C35 C34 H34B 109.5 . . ?
H34A C34 H34B 109.5 . . ?
C35 C34 H34C 109.5 . . ?
H34A C34 H34C 109.5 . . ?
H34B C34 H34C 109.5 . . ?
O1 C35 C36 121.2(7) . . ?
O1 C35 C34 122.4(7) . . ?
C36 C35 C34 116.4(7) . . ?
C35 C36 H36A 109.5 . . ?
C35 C36 H36B 109.5 . . ?
H36A C36 H36B 109.5 . . ?
C35 C36 H36C 109.5 . . ?
H36A C36 H36C 109.5 . . ?
H36B C36 H36C 109.5 . . ?

loop_
_geom_bond_atom_site_label_1
_geom_bond_atom_site_label_2
_geom_bond_distance
_geom_bond_site_symmetry_2
_geom_bond_publ_flag
Pt1 C33 2.006(6) . ?
Pt1 C21 2.046(5) . ?
Pt1 C27 2.061(6) . ?
Pt1 P1 2.2818(15) . ?
Pt1 Tl1 3.0756(3) . ?
Tl1 N1 2.690(5) 2_776 ?
P1 C1 1.750(6) . ?
P1 C15 1.814(6) . ?
P1 C9 1.825(6) . ?
N1 C33 1.135(7) . ?
N1 Tl1 2.690(5) 2_776 ?
C1 C2 1.204(8) . ?
C2 C3 1.434(8) . ?
C3 C4 1.363(9) . ?
C3 C8 1.381(9) . ?
C4 C5 1.381(10) . ?
C4 H4 0.93 . ?
C5 C6 1.332(11) . ?
C5 H5 0.93 . ?
C6 C7 1.378(11) . ?
C6 H6 0.93 . ?
C7 C8 1.378(10) . ?
C7 H7 0.93 . ?
C8 H8 0.93 . ?
C9 C10 1.386(8) . ?
C9 C14 1.402(8) . ?
C10 C11 1.369(9) . ?
C10 H10 0.93 . ?
C11 C12 1.366(10) . ?
C11 H11 0.93 . ?
C12 C13 1.373(10) . ?
C12 H12 0.93 . ?
C13 C14 1.364(8) . ?
C13 H13 0.93 . ?
C14 H14 0.93 . ?
C15 C16 1.393(8) . ?
C15 C20 1.397(7) . ?
C16 C17 1.390(9) . ?
C16 H16 0.93 . ?
C17 C18 1.400(9) . ?
C17 H17 0.93 . ?
C18 C19 1.383(9) . ?
C18 H18 0.93 . ?
C19 C20 1.393(8) . ?
C19 H19 0.93 . ?
C20 H20 0.93 . ?
C21 C26 1.383(8) . ?
C21 C22 1.385(8) . ?
C22 F22 1.368(7) . ?
C22 C23 1.370(8) . ?
C23 F23 1.357(7) . ?
C23 C24 1.373(9) . ?
C24 F24 1.337(7) . ?
C24 C25 1.381(9) . ?
C25 F25 1.345(7) . ?
C25 C26 1.373(8) . ?
C26 F26 1.343(6) . ?
C27 C28 1.385(8) . ?
C27 C32 1.391(9) . ?
C28 F28 1.358(7) . ?
C28 C29 1.370(9) . ?
C29 F29 1.354(7) . ?
C29 C30 1.368(10) . ?
C30 F30 1.346(7) . ?
C30 C31 1.369(10) . ?
C31 F31 1.353(8) . ?
C31 C32 1.381(9) . ?
C32 F32 1.365(7) . ?
O1 C35 1.212(8) . ?
C34 C35 1.481(10) . ?
C34 H34A 0.96 . ?
C34 H34B 0.96 . ?
C34 H34C 0.96 . ?
C35 C36 1.480(10) . ?
C36 H36A 0.96 . ?
C36 H36B 0.96 . ?
C36 H36C 0.96 . ?
